data_1518046
loop_
_publ_author_name
'Bois, Claudette'
'Papin, Gerard'
'Philoche-Levisalles, Michele'

_publ_section_title
;
 Structure cristalline de KNaCO3, 6H2O
;
_journal_name_full 'Revue de Chimie Minerale'
_journal_page_first 152
_journal_page_last 158
_journal_volume 21
_journal_year 1984
_chemical_formula_sum 'C H12 K Na O9'
_chemical_formula_weight 230.20
_space_group_IT_number 14
_symmetry_cell_setting monoclinic
_symmetry_Int_Tables_number 14
_symmetry_space_group_name_Hall '-P 2ybc'
_symmetry_space_group_name_H-M 'P 1 21/c 1'
_cell_angle_alpha 90
_cell_angle_beta 131.85(4)
_cell_angle_gamma 90
_cell_formula_units_Z 4
_cell_length_a 9.530(2)
_cell_length_b 11.700(2)
_cell_length_c 11.335(2)
_cell_volume 941.4(7)
_diffrn_ambient_temperature 293
_diffrn_radiation_probe x-ray
_diffrn_radiation_type MoK\a
_diffrn_radiation_wavelength 0.71069
_exptl_absorpt_coefficient_mu 0.628
_exptl_crystal_density_diffrn 1.624
_exptl_crystal_density_meas 1.60
_exptl_crystal_F_000 480
_refine_ls_number_reflns 1676
_refine_ls_R_factor_gt 0.047
_refine_ls_wR_factor_gt 0.052
_cod_data_source_file RCM-1984-21-152-158.cif
_cod_data_source_block KNaCO3-6H2O
_cod_original_sg_symbol_H-M 'P 21/c'
_cod_database_code 1518046

loop_
_symmetry_equiv_pos_site_id
_symmetry_equiv_pos_as_xyz
1 x,y,z
2 -x,1/2+y,1/2-z
3 -x,-y,-z
4 x,1/2-y,1/2+z

loop_
_atom_site_label
_atom_site_type_symbol
_atom_site_thermal_displace_type
_atom_site_fract_x
_atom_site_fract_y
_atom_site_fract_z
_atom_site_occupancy
_atom_site_U_iso_or_equiv
K K Uiso 0.01850(10) 0.09440(10) 0.35950(10) 1.000 0.0127
Na Na Uiso 0.1875(2) 0.08850(10) 0.06990(10) 1.000 0.0127
O1 O Uiso -0.4057(3) 0.3302(2) 0.1117(2) 1.000 0.0127
OW1 O Uiso 0.2779(3) 0.0615(2) 0.3255(2) 1.000 0.0127
O2 O Uiso -0.2136(3) 0.2381(2) 0.0964(2) 1.000 0.0127
OW2 O Uiso -0.2056(3) 0.0796(2) 0.4270(3) 1.000 0.0127
O3 O Uiso -0.5103(3) 0.1802(2) -0.0482(2) 1.000 0.0127
OW3 O Uiso 0.3200(3) 0.2785(2) 0.1311(3) 1.000 0.0127
OW4 O Uiso 0.1287(3) -0.1215(2) 0.0589(2) 1.000 0.0127
OW5 O Uiso 0.0993(3) 0.1218(2) -0.1885(3) 1.000 0.0127
OW6 O Uiso 0.4649(3) 0.0271(2) 0.1292(2) 1.000 0.0127
C C Uiso -0.3757(4) 0.2489(2) 0.0538(3) 1.000 0.0127
H1 H Uiso 0.360(5) 0.092(3) 0.396(4) 1.000 0.0291
H2 H Uiso 0.305(5) -0.014(3) 0.348(4) 1.000 0.0291
H3 H Uiso -0.304(5) 0.070(3) 0.343(5) 1.000 0.0342
H4 H Uiso -0.216(5) 0.139(3) 0.466(5) 1.000 0.0342
H5 H Uiso 0.368(5) 0.286(3) 0.221(4) 1.000 0.0317
H6 H Uiso 0.403(5) 0.290(3) 0.127(4) 1.000 0.0317
H7 H Uiso 0.152(5) -0.156(3) 0.008(4) 1.000 0.0266
H8 H Uiso 0.199(5) -0.148(3) 0.152(4) 1.000 0.0266
H9 H Uiso 0.187(5) 0.154(3) -0.170(4) 1.000 0.0329
H10 H Uiso 0.012(5) 0.164(3) -0.250(4) 1.000 0.0329
H11 H Uiso 0.472(5) 0.067(3) 0.081(4) 1.000 0.0253
H12 H Uiso 0.464(5) -0.032(3) 0.103(4) 1.000 0.0253

loop_
_atom_type_symbol
_atom_type_description
_atom_type_scat_dispersion_real
_atom_type_scat_dispersion_imag
_atom_type_scat_source
C C 0.0033 0.0016 ' International Tables Vol C Tables 4.2.6.8 and 6.1.1.4'
H H 0.0000 0.0000 ' International Tables Vol C Tables 4.2.6.8 and 6.1.1.4'
K K 0.2009 0.2494 ' International Tables Vol C Tables 4.2.6.8 and 6.1.1.4'
Na Na 0.0362 0.0249 ' International Tables Vol C Tables 4.2.6.8 and 6.1.1.4'
O O 0.0106 0.0060 ' International Tables Vol C Tables 4.2.6.8 and 6.1.1.4'

loop_
_geom_angle_atom_site_label_1
_geom_angle_atom_site_label_2
_geom_angle_atom_site_label_3
_geom_angle
_geom_angle_site_symmetry_1
_geom_angle_site_symmetry_3
_geom_angle_publ_flag
OW1 K O2 94.56(9) . . yes
OW1 K OW2 166.84(9) . . yes
OW1 K OW5 76.75(10) . 3_555 yes
OW1 K OW2 84.48(10) . 3_556 yes
OW1 K OW3 82.70(10) . 4_555 yes
O2 K OW2 97.35(10) . . yes
O2 K OW5 97.64(8) . 3_555 yes
O2 K OW2 168.63(9) . 3_556 yes
O2 K OW3 110.37(9) . 4_555 yes
OW2 K OW5 96.07(10) . 3_555 yes
OW2 K OW2 82.74(11) . 3_556 yes
OW2 K OW3 98.31(10) . 4_555 yes
OW2 K OW5 71.09(9) 3_556 3_555 yes
OW3 K OW5 146.39(10) 4_555 3_555 yes
OW2 K OW3 80.79(9) 3_556 4_555 yes
OW1 Na OW3 94.33(10) . . yes
OW1 Na OW4 79.71(9) . . yes
OW1 Na OW5 178.31(11) . . yes
OW1 Na OW6 100.48(10) . . yes
OW1 Na OW4 92.86(12) . 3_555 yes
OW3 Na OW4 166.57(12) . . yes
OW3 Na OW5 83.98(11) . . yes
OW3 Na OW6 85.81(12) . . yes
OW3 Na OW4 103.63(12) . 3_555 yes
OW4 Na OW5 101.95(9) . . yes
OW4 Na OW6 83.49(11) . . yes
OW4 Na OW4 88.78(11) . 3_555 yes
OW5 Na OW6 79.46(11) . . yes
OW4 Na OW5 87.51(11) 3_555 . yes
OW4 Na OW6 163.09(9) 3_555 . yes
K OW1 Na 120.54(11) . . yes
K O2 C 111.01(19) . . yes
K OW2 K 97.26(11) . 3_556 yes
K OW3 Na 102.26(11) 4_554 . yes
Na OW4 Na 91.23(11) . 3_555 yes
K OW5 Na 108.99(10) 3_555 . yes
H1 OW1 H2 106(4) . . no
K OW1 H2 102(4) . . no
Na OW1 H1 120(4) . . no
K OW1 H1 101(4) . . no
Na OW1 H2 106(3) . . no
K OW2 H3 101(4) . . no
K OW2 H4 118(4) . . no
H3 OW2 H4 107(5) . . no
K OW2 H3 121(3) 3_556 . no
K OW2 H4 112(3) 3_556 . no
H5 OW3 H6 107(5) . . no
K OW3 H5 129(3) 4_554 . no
K OW3 H6 100(2) 4_554 . no
Na OW3 H5 102(3) . . no
Na OW3 H6 118(2) . . no
Na OW4 H8 117(4) 3_555 . no
Na OW4 H8 109(2) . . no
H7 OW4 H8 109(4) . . no
Na OW4 H7 111(3) . . no
Na OW4 H7 118(3) 3_555 . no
Na OW5 H9 107(2) . . no
Na OW5 H10 117(3) . . no
H9 OW5 H10 103(4) . . no
K OW5 H9 117(3) 3_555 . no
K OW5 H10 104(2) 3_555 . no
H11 OW6 H12 105(5) . . no
Na OW6 H12 117(4) . . no
Na OW6 H11 103(4) . . no
O2 C O3 120.5(3) . . yes
O1 C O3 119.5(4) . . yes
O1 C O2 120.1(3) . . yes

loop_
_geom_bond_atom_site_label_1
_geom_bond_atom_site_label_2
_geom_bond_distance
_geom_bond_site_symmetry_2
_geom_bond_publ_flag
K OW1 2.771(3) . yes
K O2 2.795(2) . yes
K OW2 2.712(4) . yes
K OW5 2.918(3) 3_555 yes
K OW2 2.724(3) 3_556 yes
K OW3 2.853(3) 4_555 yes
Na OW1 2.430(2) . yes
Na OW3 2.418(3) . yes
Na OW4 2.505(3) . yes
Na OW5 2.480(3) . yes
Na OW6 2.363(4) . yes
Na OW4 2.343(4) 3_555 yes
O1 C 1.291(4) . yes
O2 C 1.281(5) . yes
O3 C 1.284(4) . yes
OW1 H1 0.74(4) . no
OW1 H2 0.91(4) . no
OW2 H3 0.78(4) . no
OW2 H4 0.86(4) . no
OW3 H5 0.80(4) . no
OW3 H6 0.83(6) . no
OW4 H7 0.85(5) . no
OW4 H8 0.85(3) . no
OW5 H9 0.81(5) . no
OW5 H10 0.81(4) . no
OW6 H11 0.76(4) . no
OW6 H12 0.75(4) . no

loop_
_geom_hbond_atom_site_label_D
_geom_hbond_atom_site_label_H
_geom_hbond_atom_site_label_A
_geom_hbond_distance_DH
_geom_hbond_distance_HA
_geom_hbond_distance_DA
_geom_hbond_angle_DHA
_geom_hbond_site_symmetry_A
_geom_hbond_publ_flag
OW1 H1 O1 0.74(4) 2.12(4) 2.858(3) 175(5) 4_655 yes
OW1 H2 O1 0.91(4) 1.97(4) 2.856(3) 166(5) 2_545 yes
OW2 H3 OW6 0.78(4) 1.96(4) 2.737(3) 172(4) 1_455 yes
OW2 H4 O2 0.86(4) 2.05(4) 2.905(4) 169(4) 4_555 yes
OW3 H5 O3 0.80(4) 2.07(4) 2.867(3) 175(4) 4_655 yes
OW3 H6 O1 0.83(6) 2.00(6) 2.831(5) 176(4) 1_655 yes
OW4 H7 O2 0.85(5) 1.90(5) 2.741(4) 177(3) 3_555 yes
OW4 H8 O1 0.85(3) 2.02(3) 2.842(3) 164(3) 2_545 yes
OW5 H9 O3 0.81(5) 2.24(5) 2.991(5) 156(3) 1_655 yes
OW5 H10 O2 0.81(4) 1.99(4) 2.797(4) 177(5) 4_554 yes
OW6 H11 O3 0.76(4) 2.06(4) 2.818(4) 178(5) 1_655 yes
OW6 H12 O3 0.75(4) 1.99(4) 2.728(4) 169(5) 3_555 yes

loop_
_geom_torsion_atom_site_label_1
_geom_torsion_atom_site_label_2
_geom_torsion_atom_site_label_3
_geom_torsion_atom_site_label_4
_geom_torsion
_geom_torsion_site_symmetry_1
_geom_torsion_site_symmetry_3
_geom_torsion_site_symmetry_4
_geom_torsion_publ_flag
O2 K OW1 Na -23.14(12) . . . no
OW5 K OW1 Na 73.65(12) 3_555 . . no
OW2 K OW1 Na 145.48(12) 3_556 . . no
OW3 K OW1 Na -133.13(12) 4_555 . . no
OW1 K O2 C 164.41(18) . . . no
OW2 K O2 C -9.97(19) . . . no
OW5 K O2 C 87.20(19) 3_555 . . no
OW3 K O2 C -111.70(19) 4_555 . . no
O2 K OW2 K 168.53(9) . . 3_556 no
OW5 K OW2 K 70.00(9) 3_555 . 3_556 no
OW2 K OW2 K 0.00(8) 3_556 . 3_556 no
OW3 K OW2 K -79.53(9) 4_555 . 3_556 no
OW1 K OW5 Na -61.66(13) . 3_555 3_555 no
O2 K OW5 Na 31.25(15) . 3_555 3_555 no
OW2 K OW5 Na 129.53(13) . 3_555 3_555 no
OW1 K OW2 K -176.84(9) . 3_556 3_556 no
OW2 K OW2 K 0.00(8) . 3_556 3_556 no
OW1 K OW3 Na 118.22(13) . 4_555 4_555 no
O2 K OW3 Na 26.05(16) . 4_555 4_555 no
OW2 K OW3 Na -75.03(13) . 4_555 4_555 no
OW3 Na OW1 K 99.22(14) . . . no
OW4 Na OW1 K -92.92(13) . . . no
OW6 Na OW1 K -174.25(11) . . . no
OW4 Na OW1 K -4.69(13) 3_555 . . no
OW1 Na OW3 K -130.97(12) . . 4_554 no
OW5 Na OW3 K 49.00(13) . . 4_554 no
OW6 Na OW3 K 128.82(11) . . 4_554 no
OW4 Na OW3 K -36.96(13) 3_555 . 4_554 no
OW1 Na OW4 Na 93.13(11) . . 3_555 no
OW5 Na OW4 Na -87.20(13) . . 3_555 no
OW6 Na OW4 Na -164.94(9) . . 3_555 no
OW4 Na OW4 Na 0.00(10) 3_555 . 3_555 no
OW3 Na OW5 K 167.34(14) . . 3_555 no
OW4 Na OW5 K -0.46(16) . . 3_555 no
OW6 Na OW5 K 80.50(13) . . 3_555 no
OW4 Na OW5 K -88.68(13) 3_555 . 3_555 no
OW1 Na OW4 Na -79.64(9) . 3_555 3_555 no
OW3 Na OW4 Na -174.80(10) . 3_555 3_555 no
OW4 Na OW4 Na 0.00(10) . 3_555 3_555 no
OW5 Na OW4 Na 102.02(9) . 3_555 3_555 no
K O2 C O1 90.5(3) . . . no
K O2 C O3 -90.5(3) . . . no
